data_4029898
loop_
_publ_author_name
'Vo, Hoa-Lan'
'Arthur, Jordan L.'
'Capdevila-Cortada, Mar\,cal'
'Lapidus, Saul H.'
'Stephens, Peter W.'
'Novoa, Juan J.'
'Arif, Atta M.'
'Nagi, Ramneet K.'
'Bartl, Michael H.'
'Miller, Joel S.'

_publ_section_title
;
 Structure and Properties of Nitrogen-Rich 1,4-Dicyanotetrazine, C4N6: A
 Comparative Study with Related Tetracyano Electron Acceptors.
;
_journal_issue 17
_journal_name_full 'The Journal of organic chemistry'
_journal_page_first 8189
_journal_page_last 8201
_journal_paper_doi 10.1021/jo5014004
_journal_volume 79
_journal_year 2014
_chemical_formula_sum 'C4 H4 N6 O2'
_chemical_formula_weight 168.1
_chemical_name_common
;
1,2,4,5-tetrazine-3,6dicarboxamide
;
_space_group_crystal_system monoclinic
_space_group_IT_number 14
_space_group_name_H-M_alt 'P 1 21/c 1'
_symmetry_Int_Tables_number 14
_symmetry_space_group_name_Hall '-P 2ybc'
_symmetry_space_group_name_H-M 'P 1 21/c 1'
_cell_angle_alpha 90
_cell_angle_beta 91.508(3)
_cell_angle_gamma 90
_cell_formula_units_Z 2
_cell_length_a 9.1187(3)
_cell_length_b 5.06264(19)
_cell_length_c 6.6952(3)
_cell_measurement_temperature 295
_cell_volume 308.97(2)
_computing_cell_refinement 'TOPAS Academic'
_computing_data_collection Spec
_computing_data_reduction asap
_computing_molecular_graphics 'Crystal Maker'
_computing_publication_material 'PLATON (Spek, 2003)'
_computing_structure_refinement 'TOPAS Academic'
_computing_structure_solution 'TOPAS Academic'
_diffrn_ambient_temperature 295
_diffrn_detector 'NaI scintillation counter'
_diffrn_measurement_device_type 'Huber diffractometer'
_diffrn_radiation_monochromator 'double Si(111)'
_diffrn_radiation_wavelength 0.69998
_diffrn_source synchrotron
_exptl_absorpt_correction_type none
_pd_block_diffractogram_id LV01-20_profile
_pd_char_colour magenta
_pd_instr_location
; 
X16C, National Synchrotron Light Source, Brookhaven National Laboratory
;
_pd_meas_2theta_range_inc 0.005
_pd_meas_2theta_range_max 42
_pd_meas_2theta_range_min 2
_pd_meas_number_of_points 8001
_pd_meas_scan_method step
_pd_proc_info_excluded_regions none
_pd_proc_ls_background_function
;
Chebyshev polynomial with 14 coeffecients
;
_pd_proc_ls_pref_orient_corr
; 
none 
;
_pd_proc_ls_profile_function
;
TOPAS Simple_Axial_Model function with Rp=9999,Rs=300
Peaks pseudo-Voigt shape, with refined anisotropic strain broadening
per Stephens, P. W., J. Appl. Cryst. (1999). 32, 281-289.
;
_pd_proc_ls_prof_R_factor 0.0600
_pd_proc_ls_prof_wR_expected 0.0380
_pd_proc_ls_prof_wR_factor 0.0846
_pd_spec_mounting
;
Sealed glass capillary of 1 mm nom diameter
;
_pd_spec_mount_mode transmission
_pd_spec_shape cylinder
_pd_spec_size_axial 8
_pd_spec_size_equat 1
_pd_spec_size_thick 1
_refine_ls_extinction_method None
_refine_ls_goodness_of_fit_all 2.223
_refine_ls_hydrogen_treatment constr
_refine_ls_matrix_type full
_refine_ls_number_constraints 0
_refine_ls_number_parameters 49
_refine_ls_number_restraints 0
_refine_ls_R_I_factor 0.0480
_refine_ls_shift/su_max 0.01
_refine_ls_weighting_scheme sigma
_cod_data_source_file jo5014004_si_001.cif
_cod_data_source_block TetrazineDicarboxamide
_cod_depositor_comments
;
The following automatic conversions were performed:

'_space_group_crystal_system' value 'Monoclinic' changed to
'monoclinic' according to
/home/saulius/struct/COD-crude-data--automatic-downloads/rss-feeds/ACS/lib/dictionaries/cif_core.dic
dictionary named 'cif_core.dic' version 2.4.2 from 2011-04-26.

Automatic conversion script
Id: cif_fix_values 2281 2013-09-26 08:29:07Z andrius 

 Adding full bibliography for 4029897--4029898.cif.
;
_cod_database_code 4029898

loop_
_symmetry_equiv_pos_site_id
_symmetry_equiv_pos_as_xyz
1 x,y,z
2 -x,1/2+y,1/2-z
3 -x,-y,-z
4 x,1/2-y,1/2+z

loop_
_atom_site_label
_atom_site_type_symbol
_atom_site_thermal_displace_type
_atom_site_fract_x
_atom_site_fract_y
_atom_site_fract_z
_atom_site_occupancy
_atom_site_U_iso_or_equiv
C1 C Uiso 0.1314(8) 0.4849(2) 0.5591(3) 1 0.0231(7)
N1 N Uiso 0.0932(2) 0.7000(5) 0.4527(3) 1 0.0231(7)
N2 N Uiso 0.0432(3) 0.2843(5) 0.6086(3) 1 0.0231(7)
C2 C Uiso 0.2890(3) 0.4668(4) 0.6300(3) 1 0.0231(7)
O1 O Uiso 0.3423(3) 0.2401(7) 0.6965(3) 1 0.0231(7)
N3 N Uiso 0.3735(5) 0.6766(8) 0.6256(5) 1 0.0231(7)
H1 H Uiso 0.3418 0.830 0.555 1 0.0231(7)
H2 H Uiso 0.4664 0.675 0.693 1 0.0231(7)

loop_
_geom_angle_atom_site_label_1
_geom_angle_atom_site_label_2
_geom_angle_atom_site_label_3
_geom_angle
_geom_angle_site_symmetry_1
_geom_angle_publ_flag
N2 N1 C1 116.7(4) 3_566 yes
N1 N2 C1 116.7(3) 3_566 yes
N1 C1 N2 126.6(5) . yes
N1 C1 C2 116.7(4) . yes
N2 C1 C2 116.7(2) . yes
O1 C2 N3 120.0(3) . yes
O1 C2 C1 120.0(2) . yes
N3 C2 C1 120.0(2) . yes
C2 N3 H1 120 . no
C2 N3 H2 120 . no
H1 N3 H2 120 . no

loop_
_geom_bond_atom_site_label_1
_geom_bond_atom_site_label_2
_geom_bond_distance
_geom_bond_site_symmetry_2
_geom_bond_publ_flag
O1 C2 1.319(4) . yes
N1 C1 1.342(3) . yes
N1 N2 1.302(3) 3_566 yes
N2 C1 1.342(5) . yes
N3 C2 1.313(5) . yes
C1 C2 1.504(7) . no
N3 H1 0.950 . no
N3 H2 0.950 . no
